data_1555028
loop_
_publ_author_name
'Zhang, Yan'
'Wang, Dahai'
'Cui, Sunliang'

_publ_section_title
;
 Facile Synthesis of Isoindolinones via Rh(III)-Catalyzed One-Pot Reaction
 of Benzamides, Ketones, and Hydrazines.
;
_journal_issue 10
_journal_name_full 'Organic letters'
_journal_page_first 2494
_journal_page_last 2497
_journal_paper_doi 10.1021/acs.orglett.5b01016
_journal_volume 17
_journal_year 2015
_chemical_formula_moiety 'C15 H13 N O'
_chemical_formula_sum 'C15 H13 N O'
_chemical_formula_weight 223.26
_space_group_crystal_system trigonal
_space_group_IT_number 148
_space_group_name_Hall '-R 3'
_space_group_name_H-M_alt 'R -3 :H'
_atom_sites_solution_hydrogens geom
_atom_sites_solution_primary direct
_atom_sites_solution_secondary difmap
_audit_creation_date 2014-12-05
_audit_creation_method
;
Olex2 1.2
(compiled 2014.03.20 svn.r2914 for OlexSys, GUI svn.r4816)
;
_cell_angle_alpha 90.00
_cell_angle_beta 90.00
_cell_angle_gamma 120.00
_cell_formula_units_Z 18
_cell_length_a 26.4383(16)
_cell_length_b 26.4383(16)
_cell_length_c 8.6956(5)
_cell_measurement_reflns_used 3003
_cell_measurement_temperature 170(2)
_cell_measurement_theta_max 29.5811
_cell_measurement_theta_min 3.3145
_cell_volume 5263.8(5)
_computing_cell_refinement
;
CrysAlisPro, Agilent Technologies,
Version 1.171.35.11 (release 16-05-2011 CrysAlis171 .NET)
(compiled May 16 2011,17:55:39)
;
_computing_data_collection
;
CrysAlisPro, Agilent Technologies,
Version 1.171.35.11 (release 16-05-2011 CrysAlis171 .NET)
(compiled May 16 2011,17:55:39)
;
_computing_data_reduction
;
CrysAlisPro, Agilent Technologies,
Version 1.171.35.11 (release 16-05-2011 CrysAlis171 .NET)
(compiled May 16 2011,17:55:39)
;
_computing_molecular_graphics 'Olex2 (Dolomanov et al., 2009)'
_computing_publication_material 'Olex2 (Dolomanov et al., 2009)'
_computing_structure_refinement 'ShelXL (Sheldrick, 2008)'
_computing_structure_solution 'ShelXS (Sheldrick, 2008)'
_diffrn_ambient_temperature 170.0
_diffrn_detector_area_resol_mean 10.3592
_diffrn_measured_fraction_theta_full 0.998
_diffrn_measured_fraction_theta_max 0.998
_diffrn_measurement_device_type 'Xcalibur, Atlas, Gemini ultra'
_diffrn_measurement_method '\w scans'
_diffrn_orient_matrix_UB_11 -0.0259509000
_diffrn_orient_matrix_UB_12 0.0013337000
_diffrn_orient_matrix_UB_13 -0.0093785000
_diffrn_orient_matrix_UB_21 -0.0162339000
_diffrn_orient_matrix_UB_22 -0.0308093000
_diffrn_orient_matrix_UB_23 -0.0081555000
_diffrn_orient_matrix_UB_31 -0.0046694000
_diffrn_orient_matrix_UB_32 -0.0029611000
_diffrn_orient_matrix_UB_33 0.0806366000
_diffrn_radiation_monochromator graphite
_diffrn_radiation_type MoK\a
_diffrn_radiation_wavelength 0.71073
_diffrn_reflns_av_R_equivalents 0.0378
_diffrn_reflns_av_unetI/netI 0.0248
_diffrn_reflns_limit_h_max 31
_diffrn_reflns_limit_h_min -30
_diffrn_reflns_limit_k_max 31
_diffrn_reflns_limit_k_min -31
_diffrn_reflns_limit_l_max 10
_diffrn_reflns_limit_l_min -10
_diffrn_reflns_number 11484
_diffrn_reflns_theta_full 25.35
_diffrn_reflns_theta_max 25.35
_diffrn_reflns_theta_min 3.32
_diffrn_source 'Enhance (Mo) X-ray Source'
_exptl_absorpt_coefficient_mu 0.080
_exptl_absorpt_correction_T_max 1.00000
_exptl_absorpt_correction_T_min 0.87836
_exptl_absorpt_correction_type multi-scan
_exptl_absorpt_process_details
;
CrysAlisPro, Agilent Technologies,
Version 1.171.35.11 (release 16-05-2011 CrysAlis171 .NET)
(compiled May 16 2011,17:55:39)
Empirical absorption correction using spherical harmonics,
 implemented in SCALE3 ABSPACK scaling algorithm.
;
_exptl_crystal_colour colourless
_exptl_crystal_colour_primary colourless
_exptl_crystal_density_diffrn 1.268
_exptl_crystal_density_method 'not measured'
_exptl_crystal_description block
_exptl_crystal_F_000 2124
_exptl_crystal_size_max 0.36
_exptl_crystal_size_mid 0.26
_exptl_crystal_size_min 0.23
_refine_diff_density_max 0.201
_refine_diff_density_min -0.167
_refine_diff_density_rms 0.035
_refine_ls_extinction_method none
_refine_ls_goodness_of_fit_ref 1.048
_refine_ls_hydrogen_treatment constr
_refine_ls_matrix_type full
_refine_ls_number_parameters 155
_refine_ls_number_reflns 2143
_refine_ls_number_restraints 0
_refine_ls_restrained_S_all 1.048
_refine_ls_R_factor_all 0.0492
_refine_ls_R_factor_gt 0.0380
_refine_ls_shift/su_max 0.000
_refine_ls_shift/su_mean 0.000
_refine_ls_structure_factor_coef Fsqd
_refine_ls_weighting_details 'calc w=1/[\s^2^(Fo^2^)+(0.0345P)^2^+5.9264P] where P=(Fo^2^+2Fc^2^)/3'
_refine_ls_weighting_scheme calc
_refine_ls_wR_factor_gt 0.0861
_refine_ls_wR_factor_ref 0.0943
_reflns_number_gt 1768
_reflns_number_total 2143
_reflns_threshold_expression >2sigma(I)
_cod_data_source_file ol5b01016_si_002.cif
_cod_data_source_block 141205_zy_9_49_1
_cod_original_sg_symbol_H-M 'R -3'
_cod_database_code 1555028
_chemical_oxdiff_formula c15h13n1o1
_reflns_odcompleteness_completeness 99.75
_reflns_odcompleteness_iscentric 1
_reflns_odcompleteness_theta 26.32
_olex2_refinement_description
;
1. Fixed Uiso
 At 1.2 times of:
  All C(H) groups, All N(H) groups
 At 1.5 times of:
  All C(H,H,H) groups
2.a Aromatic/amide H refined with riding coordinates:
 N1(H1), C2(H2), C3(H3), C4(H4), C5(H5), C11(H11), C12(H12), C13(H13),
 C14(H14), C15(H15)
2.b Idealised Me refined as rotating group:
 C9(H9A,H9B,H9C)
;

loop_
_space_group_symop_id
_space_group_symop_operation_xyz
1 'x, y, z'
2 '-y, x-y, z'
3 '-x+y, -x, z'
4 'x+2/3, y+1/3, z+1/3'
5 '-y+2/3, x-y+1/3, z+1/3'
6 '-x+y+2/3, -x+1/3, z+1/3'
7 'x+1/3, y+2/3, z+2/3'
8 '-y+1/3, x-y+2/3, z+2/3'
9 '-x+y+1/3, -x+2/3, z+2/3'
10 '-x, -y, -z'
11 'y, -x+y, -z'
12 'x-y, x, -z'
13 '-x+2/3, -y+1/3, -z+1/3'
14 'y+2/3, -x+y+1/3, -z+1/3'
15 'x-y+2/3, x+1/3, -z+1/3'
16 '-x+1/3, -y+2/3, -z+2/3'
17 'y+1/3, -x+y+2/3, -z+2/3'
18 'x-y+1/3, x+2/3, -z+2/3'

loop_
_atom_site_label
_atom_site_type_symbol
_atom_site_fract_x
_atom_site_fract_y
_atom_site_fract_z
_atom_site_U_iso_or_equiv
_atom_site_adp_type
_atom_site_occupancy
_atom_site_calc_flag
_atom_site_refinement_flags_posn
O1 O 0.82946(4) 0.16115(4) 0.87897(11) 0.0309(3) Uani 1 d .
N1 N 0.86025(5) 0.24325(5) 0.73002(13) 0.0258(3) Uani 1 d .
H1 H 0.8541 0.2258 0.6403 0.031 Uiso 1 calc R
C1 C 0.86464(6) 0.25834(6) 0.98703(15) 0.0248(3) Uani 1 d .
C2 C 0.86121(7) 0.25178(7) 1.14528(16) 0.0305(3) Uani 1 d .
H2 H 0.8482 0.2147 1.1914 0.037 Uiso 1 calc R
C3 C 0.87733(7) 0.30096(7) 1.23406(17) 0.0339(4) Uani 1 d .
H3 H 0.8750 0.2976 1.3429 0.041 Uiso 1 calc R
C4 C 0.89686(7) 0.35507(7) 1.16600(17) 0.0332(4) Uani 1 d .
H4 H 0.9076 0.3883 1.2291 0.040 Uiso 1 calc R
C5 C 0.90099(6) 0.36154(6) 1.00756(17) 0.0303(3) Uani 1 d .
H5 H 0.9149 0.3987 0.9613 0.036 Uiso 1 calc R
C6 C 0.88430(6) 0.31231(6) 0.91872(16) 0.0251(3) Uani 1 d .
C7 C 0.88343(6) 0.30654(6) 0.74500(15) 0.0254(3) Uani 1 d .
C8 C 0.84923(6) 0.21432(6) 0.86369(15) 0.0243(3) Uani 1 d .
C9 C 0.94531(6) 0.34028(7) 0.67980(17) 0.0316(3) Uani 1 d .
H9A H 0.9693 0.3257 0.7261 0.047 Uiso 1 calc GR
H9B H 0.9623 0.3819 0.7034 0.047 Uiso 1 calc GR
H9C H 0.9440 0.3349 0.5681 0.047 Uiso 1 calc GR
C10 C 0.84094(6) 0.32305(6) 0.67203(16) 0.0272(3) Uani 1 d .
C11 C 0.85849(7) 0.36913(7) 0.57159(18) 0.0369(4) Uani 1 d .
H11 H 0.8988 0.3931 0.5486 0.044 Uiso 1 calc R
C12 C 0.81798(9) 0.38099(8) 0.5033(2) 0.0467(4) Uani 1 d .
H12 H 0.8307 0.4127 0.4335 0.056 Uiso 1 calc R
C13 C 0.75983(9) 0.34706(8) 0.5366(2) 0.0494(5) Uani 1 d .
H13 H 0.7320 0.3543 0.4872 0.059 Uiso 1 calc R
C14 C 0.74176(8) 0.30225(9) 0.6424(2) 0.0572(5) Uani 1 d .
H14 H 0.7016 0.2795 0.6687 0.069 Uiso 1 calc R
C15 C 0.78211(7) 0.29067(8) 0.7095(2) 0.0452(4) Uani 1 d .
H15 H 0.7695 0.2600 0.7827 0.054 Uiso 1 calc R

loop_
_atom_site_aniso_label
_atom_site_aniso_U_11
_atom_site_aniso_U_22
_atom_site_aniso_U_33
_atom_site_aniso_U_23
_atom_site_aniso_U_13
_atom_site_aniso_U_12
O1 0.0390(6) 0.0209(5) 0.0296(5) -0.0006(4) -0.0021(4) 0.0126(5)
N1 0.0317(7) 0.0216(6) 0.0230(6) -0.0031(5) -0.0024(5) 0.0125(5)
C1 0.0222(7) 0.0243(7) 0.0270(7) -0.0019(6) -0.0036(6) 0.0109(6)
C2 0.0336(8) 0.0286(8) 0.0281(8) 0.0004(6) -0.0040(6) 0.0148(7)
C3 0.0391(9) 0.0354(9) 0.0244(7) -0.0039(6) -0.0048(6) 0.0166(7)
C4 0.0350(9) 0.0292(8) 0.0329(8) -0.0097(6) -0.0046(6) 0.0141(7)
C5 0.0323(8) 0.0218(7) 0.0341(8) -0.0006(6) -0.0002(6) 0.0116(6)
C6 0.0216(7) 0.0251(7) 0.0276(7) -0.0012(6) -0.0016(6) 0.0110(6)
C7 0.0275(8) 0.0205(7) 0.0259(7) -0.0007(5) -0.0014(6) 0.0104(6)
C8 0.0222(7) 0.0230(7) 0.0274(7) -0.0012(6) -0.0024(5) 0.0110(6)
C9 0.0296(8) 0.0302(8) 0.0321(8) -0.0003(6) 0.0022(6) 0.0127(7)
C10 0.0310(8) 0.0244(7) 0.0268(7) -0.0035(6) -0.0027(6) 0.0143(6)
C11 0.0419(9) 0.0304(8) 0.0393(9) 0.0052(7) 0.0016(7) 0.0188(7)
C12 0.0618(12) 0.0424(10) 0.0458(10) 0.0061(8) -0.0044(9) 0.0335(10)
C13 0.0538(12) 0.0546(12) 0.0551(11) -0.0056(9) -0.0162(9) 0.0385(10)
C14 0.0361(10) 0.0627(13) 0.0746(14) 0.0095(10) -0.0053(9) 0.0259(10)
C15 0.0354(9) 0.0437(10) 0.0542(11) 0.0137(8) -0.0011(8) 0.0180(8)

loop_
_atom_type_symbol
_atom_type_description
_atom_type_scat_dispersion_real
_atom_type_scat_dispersion_imag
_atom_type_scat_source
C C 0.0033 0.0016 'International Tables Vol C Tables 4.2.6.8 and 6.1.1.4'
H H 0.0000 0.0000 'International Tables Vol C Tables 4.2.6.8 and 6.1.1.4'
N N 0.0061 0.0033 'International Tables Vol C Tables 4.2.6.8 and 6.1.1.4'
O O 0.0106 0.0060 'International Tables Vol C Tables 4.2.6.8 and 6.1.1.4'

loop_
_geom_angle_atom_site_label_1
_geom_angle_atom_site_label_2
_geom_angle_atom_site_label_3
_geom_angle
C7 N1 H1 122.6
C8 N1 H1 122.6
C8 N1 C7 114.83(11)
C2 C1 C6 121.53(13)
C2 C1 C8 130.23(13)
C6 C1 C8 108.24(12)
C1 C2 H2 121.1
C3 C2 C1 117.82(14)
C3 C2 H2 121.1
C2 C3 H3 119.6
C2 C3 C4 120.80(14)
C4 C3 H3 119.6
C3 C4 H4 119.4
C5 C4 C3 121.14(13)
C5 C4 H4 119.4
C4 C5 H5 121.0
C6 C5 C4 118.09(13)
C6 C5 H5 121.0
C1 C6 C7 110.15(12)
C5 C6 C1 120.60(13)
C5 C6 C7 129.25(13)
N1 C7 C6 100.32(10)
N1 C7 C9 110.27(11)
N1 C7 C10 109.86(11)
C6 C7 C9 110.65(11)
C6 C7 C10 111.12(11)
C9 C7 C10 113.81(12)
O1 C8 N1 126.08(13)
O1 C8 C1 127.47(13)
N1 C8 C1 106.45(12)
C7 C9 H9A 109.5
C7 C9 H9B 109.5
C7 C9 H9C 109.5
H9A C9 H9B 109.5
H9A C9 H9C 109.5
H9B C9 H9C 109.5
C11 C10 C7 122.96(13)
C11 C10 C15 118.20(14)
C15 C10 C7 118.83(13)
C10 C11 H11 119.6
C10 C11 C12 120.88(16)
C12 C11 H11 119.6
C11 C12 H12 120.0
C13 C12 C11 120.08(16)
C13 C12 H12 120.0
C12 C13 H13 120.1
C12 C13 C14 119.75(16)
C14 C13 H13 120.1
C13 C14 H14 120.1
C15 C14 C13 119.86(18)
C15 C14 H14 120.1
C10 C15 H15 119.4
C14 C15 C10 121.10(16)
C14 C15 H15 119.4

loop_
_geom_bond_atom_site_label_1
_geom_bond_atom_site_label_2
_geom_bond_distance
O1 C8 1.2377(16)
N1 H1 0.8800
N1 C7 1.4719(17)
N1 C8 1.3409(18)
C1 C2 1.3843(19)
C1 C6 1.3847(19)
C1 C8 1.4822(19)
C2 H2 0.9500
C2 C3 1.383(2)
C3 H3 0.9500
C3 C4 1.387(2)
C4 H4 0.9500
C4 C5 1.386(2)
C5 H5 0.9500
C5 C6 1.382(2)
C6 C7 1.5173(19)
C7 C9 1.528(2)
C7 C10 1.532(2)
C9 H9A 0.9800
C9 H9B 0.9800
C9 H9C 0.9800
C10 C11 1.377(2)
C10 C15 1.388(2)
C11 H11 0.9500
C11 C12 1.391(2)
C12 H12 0.9500
C12 C13 1.368(3)
C13 H13 0.9500
C13 C14 1.383(3)
C14 H14 0.9500
C14 C15 1.378(2)
C15 H15 0.9500

loop_
_geom_torsion_atom_site_label_1
_geom_torsion_atom_site_label_2
_geom_torsion_atom_site_label_3
_geom_torsion_atom_site_label_4
_geom_torsion
N1 C7 C10 C11 -132.10(14)
N1 C7 C10 C15 48.56(18)
C1 C2 C3 C4 -0.7(2)
C1 C6 C7 N1 0.78(14)
C1 C6 C7 C9 -115.63(13)
C1 C6 C7 C10 116.92(13)
C2 C1 C6 C5 -0.2(2)
C2 C1 C6 C7 -179.97(13)
C2 C1 C8 O1 0.1(2)
C2 C1 C8 N1 179.44(14)
C2 C3 C4 C5 -0.2(2)
C3 C4 C5 C6 0.9(2)
C4 C5 C6 C1 -0.7(2)
C4 C5 C6 C7 179.01(14)
C5 C6 C7 N1 -178.91(14)
C5 C6 C7 C9 64.67(19)
C5 C6 C7 C10 -62.77(19)
C6 C1 C2 C3 0.9(2)
C6 C1 C8 O1 -179.12(14)
C6 C1 C8 N1 0.17(15)
C6 C7 C10 C11 117.79(15)
C6 C7 C10 C15 -61.54(17)
C7 N1 C8 O1 179.68(13)
C7 N1 C8 C1 0.38(15)
C7 C10 C11 C12 177.34(14)
C7 C10 C15 C14 -177.38(16)
C8 N1 C7 C6 -0.71(15)
C8 N1 C7 C9 115.99(13)
C8 N1 C7 C10 -117.78(13)
C8 C1 C2 C3 -178.28(14)
C8 C1 C6 C5 179.10(13)
C8 C1 C6 C7 -0.62(15)
C9 C7 C10 C11 -7.91(19)
C9 C7 C10 C15 172.75(14)
C10 C11 C12 C13 0.6(3)
C11 C10 C15 C14 3.3(3)
C11 C12 C13 C14 2.3(3)
C12 C13 C14 C15 -2.3(3)
C13 C14 C15 C10 -0.5(3)
C15 C10 C11 C12 -3.3(2)
